data_2009174
loop_
_publ_author_name
'Kresge, A. J.'
'Lough, Alan J.'
'Popik, V. V.'

_publ_section_title
;
 4-Hydroxyisochroman-3-one
;
_journal_issue 11
_journal_name_full 'Acta Crystallographica Section C'
_journal_page_first IUC9900138
_journal_paper_doi 10.1107/S0108270199098480
_journal_volume 55
_journal_year 1999
_chemical_formula_moiety 'C9 H8 O3'
_chemical_formula_sum 'C9 H8 O3'
_chemical_formula_weight 164.15
_chemical_name_systematic
;
 4-Hydroxyisochroman-3-one
;
_space_group_IT_number 14
_symmetry_cell_setting monoclinic
_symmetry_space_group_name_Hall '-P 2ybc'
_symmetry_space_group_name_H-M 'P 1 21/c 1'
_cell_angle_alpha 90.00
_cell_angle_beta 90.548(2)
_cell_angle_gamma 90.00
_cell_formula_units_Z 8
_cell_length_a 9.0144(3)
_cell_length_b 18.0745(4)
_cell_length_c 9.1181(3)
_cell_measurement_reflns_used 16332
_cell_measurement_temperature 100.0(10)
_cell_measurement_theta_max 27.38
_cell_measurement_theta_min 4.47
_cell_volume 1485.55(8)
_computing_cell_refinement 'Denzo-SMN (Otwinowski & Minor, 1997)'
_computing_data_collection 'KappaCCD Software (Nonius, 1997)'
_computing_data_reduction 'Denzo-SMN (Otwinowski & Minor, 1997)'
_computing_molecular_graphics SHELXTL/PC
_computing_publication_material SHELXTL/PC
_computing_structure_refinement SHELXTL/PC
_computing_structure_solution 'SHELXTL/PC (Sheldrick, 1997)'
_diffrn_ambient_temperature 100.0(10)
_diffrn_measured_fraction_theta_full 0.995
_diffrn_measured_fraction_theta_max 0.995
_diffrn_measurement_device_type KappaCCD
_diffrn_measurement_method '\w scans and \f scans with \k offsets'
_diffrn_radiation_monochromator graphite
_diffrn_radiation_source 'fine-focus sealed tube'
_diffrn_radiation_type MoK\a
_diffrn_radiation_wavelength 0.71073
_diffrn_reflns_av_R_equivalents 0.054
_diffrn_reflns_av_sigmaI/netI 0.0494
_diffrn_reflns_limit_h_max 11
_diffrn_reflns_limit_h_min 0
_diffrn_reflns_limit_k_max 23
_diffrn_reflns_limit_k_min 0
_diffrn_reflns_limit_l_max 11
_diffrn_reflns_limit_l_min -11
_diffrn_reflns_number 16332
_diffrn_reflns_theta_full 27.38
_diffrn_reflns_theta_max 27.38
_diffrn_reflns_theta_min 4.47
_diffrn_standards_decay_% none
_exptl_absorpt_coefficient_mu 0.111
_exptl_absorpt_correction_T_max 0.970
_exptl_absorpt_correction_T_min 0.962
_exptl_absorpt_correction_type multi-scan
_exptl_absorpt_process_details '(Denzo-SMN; Otwinowski & Minor, 1997)'
_exptl_crystal_colour colourless
_exptl_crystal_density_diffrn 1.468
_exptl_crystal_density_method 'not measured'
_exptl_crystal_description 'needle cut from block'
_exptl_crystal_F_000 688
_exptl_crystal_size_max 0.35
_exptl_crystal_size_mid 0.32
_exptl_crystal_size_min 0.28
_refine_diff_density_max 0.27
_refine_diff_density_min -0.27
_refine_ls_extinction_coef 0.0047(17)
_refine_ls_extinction_method SHELXTL/PC
_refine_ls_goodness_of_fit_ref 0.994
_refine_ls_hydrogen_treatment constr
_refine_ls_matrix_type full
_refine_ls_number_parameters 220
_refine_ls_number_reflns 3355
_refine_ls_number_restraints 0
_refine_ls_restrained_S_all 0.994
_refine_ls_R_factor_all 0.064
_refine_ls_R_factor_gt 0.040
_refine_ls_shift/su_max <0.001
_refine_ls_shift/su_mean 0.000
_refine_ls_structure_factor_coef Fsqd
_refine_ls_weighting_details 'calc w = 1/[\s^2^(Fo^2^)+(0.0623P)^2^] where P = (Fo^2^+2Fc^2^)/3'
_refine_ls_weighting_scheme calc
_refine_ls_wR_factor_ref 0.105
_reflns_number_gt 2380
_reflns_number_total 3355
_reflns_threshold_expression I>2\s(I)
_cod_data_source_file qb0110.cif
_cod_data_source_block k99112
_cod_depositor_comments
;
The following automatic conversions were performed:
'_symmetry_cell_setting' value 'Monoclinic' changed to 'monoclinic'
according to '/home/saulius/struct/CIF-dictionaries/cif_core.dic'
dictionary named 'cif_core.dic' version 2.4.1 from 2010-06-29.

Automatic conversion script
Id: cif_fix_enum 1527 2010-12-29 10:47:43Z saulius 

The following automatic conversions were performed:

'_symmetry_cell_setting' value 'Monoclinic' changed to 'monoclinic'
according to /home/saulius/struct/CIF-dictionaries/cif_core.dic
dictionary named 'cif_core.dic' version 2.4.1 from 2010-06-29.

Automatic conversion script
Id: cif_fix_values 1715 2011-07-08 13:25:40Z adriana 
;
_cod_original_sg_symbol_H-M 'P 21/c'
_cod_database_code 2009174
_cod_database_fobs_code 2009174

loop_
_symmetry_equiv_pos_as_xyz
'x, y, z'
'-x, y+1/2, -z+1/2'
'-x, -y, -z'
'x, -y-1/2, z-1/2'

loop_
_atom_site_label
_atom_site_fract_x
_atom_site_fract_y
_atom_site_fract_z
_atom_site_U_iso_or_equiv
_atom_site_adp_type
_atom_site_calc_flag
_atom_site_refinement_flags
_atom_site_occupancy
_atom_site_disorder_assembly
_atom_site_disorder_group
_atom_site_type_symbol
O1B .06943(12) .25017(5) .75871(12) .0272(3) Uani d . 1 . . O
O2B .19375(12) .31635(6) .59830(12) .0265(3) Uani d . 1 . . O
O3B .00495(11) .42937(5) .59775(11) .0228(3) Uani d . 1 . . O
H3B -.0266 .4703 .6280 .034 Uiso calc R 1 . . H
C1B .09079(16) .31268(8) .68114(16) .0212(3) Uani d . 1 . . C
C2B -.02126(16) .37448(7) .70454(16) .0193(3) Uani d . 1 . . C
H2B -.0039 .3964 .8039 .023 Uiso calc R 1 . . H
C3B -.17621(15) .34191(7) .69915(15) .0180(3) Uani d . 1 . . C
C4B -.29445(16) .37403(8) .62418(15) .0191(3) Uani d . 1 . . C
H4B -.2806 .4183 .5698 .023 Uiso calc R 1 . . H
C5B -.43382(16) .34073(8) .62944(16) .0212(3) Uani d . 1 . . C
H5B -.5158 .3628 .5799 .025 Uiso calc R 1 . . H
C6B -.45284(17) .27544(8) .70695(16) .0229(3) Uani d . 1 . . C
H6B -.5483 .2532 .7106 .027 Uiso calc R 1 . . H
C7B -.33433(17) .24214(8) .77924(17) .0237(3) Uani d . 1 . . C
H7B -.3477 .1968 .8302 .028 Uiso calc R 1 . . H
C8B -.19570(16) .27593(8) .77613(16) .0205(3) Uani d . 1 . . C
C9B -.06120(17) .24568(9) .85271(17) .0271(4) Uani d . 1 . . C
H9BA -.0426 .2740 .9440 .033 Uiso calc R 1 . . H
H9BB -.0790 .1934 .8799 .033 Uiso calc R 1 . . H
O1A .18159(11) .39708(5) .03855(11) .0240(3) Uani d . 1 . . O
O2A .05154(12) .45712(6) .20329(12) .0295(3) Uani d . 1 . . O
O3A .26409(12) .44616(5) .41736(11) .0242(3) Uani d . 1 . . O
H3A .2044 .4238 .4719 .036 Uiso calc R 1 . . H
C1A .16241(16) .42246(8) .17542(17) .0219(3) Uani d . 1 . . C
C2A .28421(16) .40549(7) .28814(15) .0197(3) Uani d . 1 . . C
H2A .2799 .3516 .3127 .024 Uiso calc R 1 . . H
C3A .43308(16) .42174(7) .22011(16) .0181(3) Uani d . 1 . . C
C4A .54818(16) .45723(7) .29428(16) .0204(3) Uani d . 1 . . C
H4A .5340 .4753 .3910 .024 Uiso calc R 1 . . H
C5A .68404(17) .46612(8) .22612(16) .0218(3) Uani d . 1 . . C
H5A .7634 .4898 .2769 .026 Uiso calc R 1 . . H
C6A .70472(17) .44064(8) .08418(16) .0222(3) Uani d . 1 . . C
H6A .7987 .4458 .0391 .027 Uiso calc R 1 . . H
C7A .58822(17) .40762(7) .00800(16) .0214(3) Uani d . 1 . . C
H7A .6013 .3915 -.0902 .026 Uiso calc R 1 . . H
C8A .45212(16) .39825(7) .07644(16) .0183(3) Uani d . 1 . . C
C9A .32212(16) .36163(8) .00129(17) .0223(3) Uani d . 1 . . C
H9AA .3358 .3638 -.1062 .027 Uiso calc R 1 . . H
H9AB .3185 .3089 .0303 .027 Uiso calc R 1 . . H

loop_
_atom_site_aniso_label
_atom_site_aniso_U_11
_atom_site_aniso_U_22
_atom_site_aniso_U_33
_atom_site_aniso_U_12
_atom_site_aniso_U_13
_atom_site_aniso_U_23
O1B .0202(6) .0290(6) .0324(6) .0051(4) .0023(5) .0083(5)
O2B .0164(5) .0318(6) .0315(6) .0012(4) .0031(5) .0006(5)
O3B .0209(6) .0199(5) .0278(6) -.0004(4) .0046(5) .0028(4)
C1B .0164(7) .0268(7) .0203(8) -.0014(6) -.0028(6) -.0004(6)
C2B .0171(7) .0228(7) .0181(7) -.0018(6) .0017(6) .0002(6)
C3B .0164(7) .0207(7) .0171(7) -.0004(6) .0031(6) -.0032(6)
C4B .0204(7) .0197(7) .0173(7) -.0004(6) .0013(6) -.0003(5)
C5B .0182(8) .0249(7) .0206(8) .0020(6) -.0013(6) -.0037(6)
C6B .0194(8) .0240(7) .0253(8) -.0046(6) .0024(6) -.0062(6)
C7B .0261(8) .0203(7) .0248(8) -.0014(6) .0043(7) .0015(6)
C8B .0214(8) .0214(7) .0186(8) .0022(6) .0023(6) .0001(6)
C9B .0238(8) .0322(8) .0254(9) .0022(6) .0034(7) .0092(7)
O1A .0181(5) .0277(6) .0260(6) .0007(4) -.0032(4) -.0021(4)
O2A .0173(6) .0346(6) .0367(7) .0031(5) -.0005(5) -.0044(5)
O3A .0253(6) .0250(5) .0224(6) -.0038(4) .0066(4) -.0027(4)
C1A .0172(7) .0209(7) .0275(8) -.0038(6) .0015(6) .0003(6)
C2A .0198(8) .0179(7) .0214(8) -.0002(6) .0020(6) -.0010(6)
C3A .0166(7) .0168(6) .0209(8) .0026(5) .0008(6) .0016(5)
C4A .0209(8) .0212(7) .0190(8) .0017(6) -.0012(6) -.0007(6)
C5A .0186(8) .0218(7) .0248(8) -.0023(6) -.0020(6) -.0001(6)
C6A .0164(7) .0240(7) .0264(8) -.0012(6) .0044(6) .0024(6)
C7A .0234(8) .0217(7) .0192(8) .0013(6) .0016(6) -.0005(6)
C8A .0188(7) .0152(6) .0208(7) .0012(5) -.0025(6) .0012(5)
C9A .0193(8) .0228(7) .0249(8) .0015(6) -.0010(6) -.0038(6)

loop_
_atom_type_symbol
_atom_type_description
_atom_type_scat_dispersion_real
_atom_type_scat_dispersion_imag
_atom_type_scat_source
C C 0.0033 0.0016 'International Tables Vol C Tables 4.2.6.8 and 6.1.1.4'
H H 0.0000 0.0000 'International Tables Vol C Tables 4.2.6.8 and 6.1.1.4'
O O 0.0106 0.0060 'International Tables Vol C Tables 4.2.6.8 and 6.1.1.4'

loop_
_geom_angle_atom_site_label_1
_geom_angle_atom_site_label_2
_geom_angle_atom_site_label_3
_geom_angle
C1B O1B C9B 118.23(11)
O2B C1B O1B 119.36(13)
O2B C1B C2B 124.33(13)
O1B C1B C2B 116.31(13)
O3B C2B C3B 114.25(11)
O3B C2B C1B 107.66(12)
C3B C2B C1B 108.84(11)
C4B C3B C8B 120.35(13)
C4B C3B C2B 123.82(13)
C8B C3B C2B 115.83(12)
C3B C4B C5B 119.37(13)
C6B C5B C4B 120.04(13)
C5B C6B C7B 120.85(14)
C6B C7B C8B 119.18(13)
C7B C8B C3B 120.18(13)
C7B C8B C9B 123.63(13)
C3B C8B C9B 116.19(13)
O1B C9B C8B 111.03(12)
C1A O1A C9A 119.03(11)
O2A C1A O1A 119.12(14)
O2A C1A C2A 123.57(14)
O1A C1A C2A 117.30(12)
O3A C2A C3A 111.42(11)
O3A C2A C1A 111.23(12)
C3A C2A C1A 108.65(12)
C8A C3A C4A 120.10(14)
C8A C3A C2A 116.45(12)
C4A C3A C2A 123.45(13)
C5A C4A C3A 119.56(14)
C6A C5A C4A 120.40(14)
C5A C6A C7A 120.10(14)
C6A C7A C8A 119.58(13)
C3A C8A C7A 120.19(13)
C3A C8A C9A 117.45(13)
C7A C8A C9A 122.35(13)
O1A C9A C8A 111.96(11)

loop_
_geom_bond_atom_site_label_1
_geom_bond_atom_site_label_2
_geom_bond_site_symmetry_2
_geom_bond_distance
_geom_bond_publ_flag
O1B C1B . 1.3477(17) ?
O1B C9B . 1.4653(19) ?
O2B C1B . 1.2040(18) ?
O3B C2B . 1.4117(17) ?
C1B C2B . 1.522(2) ?
C2B C3B . 1.5161(19) ?
C3B C4B . 1.3880(19) ?
C3B C8B . 1.396(2) ?
C4B C5B . 1.394(2) ?
C5B C6B . 1.387(2) ?
C6B C7B . 1.387(2) ?
C7B C8B . 1.391(2) ?
C8B C9B . 1.497(2) ?
O1A C1A . 1.3424(18) ?
O1A C9A . 1.4625(18) ?
O2A C1A . 1.2087(18) ?
O3A C2A . 1.4021(17) ?
C1A C2A . 1.528(2) ?
C2A C3A . 1.513(2) ?
C3A C8A . 1.389(2) ?
C3A C4A . 1.3899(19) ?
C4A C5A . 1.388(2) ?
C5A C6A . 1.388(2) ?
C6A C7A . 1.388(2) ?
C7A C8A . 1.392(2) ?
C8A C9A . 1.5051(19) ?

loop_
_geom_hbond_atom_site_label_D
_geom_hbond_atom_site_label_H
_geom_hbond_atom_site_label_A
_geom_hbond_site_symmetry_A
_geom_hbond_distance_DH
_geom_hbond_distance_HA
_geom_hbond_distance_DA
_geom_hbond_angle_DHA
O3B H3B O2A 3_566 0.84 2.04 2.7887(15) 149
O3A H3A O3B . 0.84 2.14 2.8858(15) 147
O3A H3A O2B . 0.84 2.26 2.9409(15) 138

loop_
_cod_related_entry_id
_cod_related_entry_database
_cod_related_entry_code
1 ChemSpider 235262
